data_1529722
loop_
_publ_author_name
'Carillo-Cabrera, W.'
'Thomas, J.O.'
'Farrington, G.C.'

_publ_section_title
;
 The structure of the lanthanide Gd3+, Eu3+ and Nd3+ beta''- aluminas
;
_journal_name_full 'Solid State Ionics'
_journal_page_first 317
_journal_page_last 323
_journal_volume 28
_journal_year 1988
_chemical_formula_sum 'Al10.5 Eu0.54 O16.4'
_chemical_name_systematic 'Eu0.54 Al10.5 O16.4'
_space_group_IT_number 166
_symmetry_space_group_name_Hall '-R 3 2"'
_symmetry_space_group_name_H-M 'R -3 m :H'
_cell_angle_alpha 90
_cell_angle_beta 90
_cell_angle_gamma 120
_cell_formula_units_Z 3
_cell_length_a 5.627
_cell_length_b 5.627
_cell_length_c 33.19
_cell_volume 910.105
_citation_journal_id_ASTM SSIOD3
_cod_data_source_file Carillo-Cabrera_SSIOD3_1988_1737.cif
_cod_data_source_block Al10.5Eu0.54O16.4
_cod_original_cell_volume 910.1053
_cod_database_code 1529722

loop_
_symmetry_equiv_pos_as_xyz
x,y,z
-y,x-y,z
-x+y,-x,z
y,x,-z
-x,-x+y,-z
x-y,-y,-z
-x,-y,-z
y,-x+y,-z
x-y,x,-z
-y,-x,z
x,x-y,z
-x+y,y,z
x+2/3,y+1/3,z+1/3
-y+2/3,x-y+1/3,z+1/3
-x+y+2/3,-x+1/3,z+1/3
y+2/3,x+1/3,-z+1/3
-x+2/3,-x+y+1/3,-z+1/3
x-y+2/3,-y+1/3,-z+1/3
-x+2/3,-y+1/3,-z+1/3
y+2/3,-x+y+1/3,-z+1/3
x-y+2/3,x+1/3,-z+1/3
-y+2/3,-x+1/3,z+1/3
x+2/3,x-y+1/3,z+1/3
-x+y+2/3,y+1/3,z+1/3
x+1/3,y+2/3,z+2/3
-y+1/3,x-y+2/3,z+2/3
-x+y+1/3,-x+2/3,z+2/3
y+1/3,x+2/3,-z+2/3
-x+1/3,-x+y+2/3,-z+2/3
x-y+1/3,-y+2/3,-z+2/3
-x+1/3,-y+2/3,-z+2/3
y+1/3,-x+y+2/3,-z+2/3
x-y+1/3,x+2/3,-z+2/3
-y+1/3,-x+2/3,z+2/3
x+1/3,x-y+2/3,z+2/3
-x+y+1/3,y+2/3,z+2/3

loop_
_atom_site_label
_atom_site_type_symbol
_atom_site_fract_x
_atom_site_fract_y
_atom_site_fract_z
_atom_site_occupancy
_atom_site_U_iso_or_equiv
O2 O-2 0 0 0.29446 1 0.0
O4 O-2 0.16306 0.32612 0.23394 0.958 0.0
Al2 Al+3 0 0 0.3504 0.5 0.0
O1 O-2 0.15361 0.30722 0.03493 0.955 0.0
O3 O-2 0 0 0.09901 0.955 0.0
Eu1 Eu+2 0 0 -0.1762 0.011 0.0
Eu2 Eu+2 0.3333 0.1667 0.1667 0.172 0.0
Al1 Al+3 0 0 0 0.962 0.0
Al3 Al+3 0 0 -0.3504 0.443 0.0
Al4 Al+3 0.33478 0.16739 0.07215 0.956 0.0
O5 O-2 0.4207 0.66667 0.16667 0.167 0.0
Al5 Al+3 0 0 0.45035 0.945 0.0
